data_4003568
loop_
_publ_author_name
'Liu, Kun'
'Lei, Yilong'
'Fu, Hongbing'

_publ_section_title
;
 A General Synthetic Strategy to a Library of Luminescent All-Organic
 Core--Shell Microstructures
;
_journal_name_full 'Chemistry of Materials'
_journal_paper_doi 10.1021/acs.chemmater.0c01184
_journal_year 2020
_chemical_formula_sum 'C22 H10 N4 S'
_chemical_formula_weight 362.40
_space_group_crystal_system triclinic
_space_group_IT_number 1
_space_group_name_Hall 'P 1'
_space_group_name_H-M_alt 'P 1'
_atom_sites_solution_hydrogens geom
_audit_creation_method SHELXL-2018/3
_cell_angle_alpha 72.93(3)
_cell_angle_beta 85.74(3)
_cell_angle_gamma 88.93(3)
_cell_formula_units_Z 1
_cell_length_a 7.1580(14)
_cell_length_b 7.8056(16)
_cell_length_c 7.9356(16)
_cell_measurement_reflns_used 1348
_cell_measurement_temperature 113(2)
_cell_measurement_theta_max 27.9024
_cell_measurement_theta_min 2.8536
_cell_volume 422.68(16)
_computing_cell_refinement crystalclear
_computing_data_collection crystalclear
_computing_data_reduction crystalclear
_computing_molecular_graphics 'Bruker SHELXTL'
_computing_publication_material 'Bruker SHELXTL'
_computing_structure_refinement 'SHELXL-97 (Sheldrick, 1997)'
_computing_structure_solution 'SHELXS-97 (Sheldrick, 1990)'
_diffrn_ambient_temperature 113(2)
_diffrn_measured_fraction_theta_full 0.963
_diffrn_measured_fraction_theta_max 0.963
_diffrn_measurement_device_type 'rigaku saturn'
_diffrn_measurement_method '\w scans'
_diffrn_radiation_type MoK\a
_diffrn_radiation_wavelength 0.71073
_diffrn_reflns_av_R_equivalents 0.0543
_diffrn_reflns_av_unetI/netI 0.0439
_diffrn_reflns_Laue_measured_fraction_full 0.963
_diffrn_reflns_Laue_measured_fraction_max 0.963
_diffrn_reflns_limit_h_max 8
_diffrn_reflns_limit_h_min -8
_diffrn_reflns_limit_k_max 9
_diffrn_reflns_limit_k_min -9
_diffrn_reflns_limit_l_max 9
_diffrn_reflns_limit_l_min -9
_diffrn_reflns_number 3590
_diffrn_reflns_point_group_measured_fraction_full 0.963
_diffrn_reflns_point_group_measured_fraction_max 0.963
_diffrn_reflns_theta_full 25.020
_diffrn_reflns_theta_max 25.020
_diffrn_reflns_theta_min 2.854
_diffrn_standards_decay_% 0
_diffrn_standards_interval_count 0
_diffrn_standards_interval_time 0
_diffrn_standards_number 0
_exptl_absorpt_coefficient_mu 0.206
_exptl_absorpt_correction_T_max 1
_exptl_absorpt_correction_T_min 0.7524
_exptl_absorpt_correction_type multi-scan
_exptl_absorpt_process_details crystalclear
_exptl_crystal_density_diffrn 1.424
_exptl_crystal_F_000 186
_exptl_crystal_size_max 0.200
_exptl_crystal_size_mid 0.180
_exptl_crystal_size_min 0.120
_refine_diff_density_max 0.446
_refine_diff_density_min -0.341
_refine_diff_density_rms 0.076
_refine_ls_abs_structure_details
;
 Refined as a perfect inversion twin.
;
_refine_ls_abs_structure_Flack 0.5
_refine_ls_extinction_method none
_refine_ls_goodness_of_fit_ref 1.062
_refine_ls_hydrogen_treatment constr
_refine_ls_matrix_type full
_refine_ls_number_parameters 313
_refine_ls_number_reflns 2561
_refine_ls_number_restraints 171
_refine_ls_restrained_S_all 1.055
_refine_ls_R_factor_all 0.0782
_refine_ls_R_factor_gt 0.0702
_refine_ls_shift/su_max 0.004
_refine_ls_shift/su_mean 0.001
_refine_ls_structure_factor_coef Fsqd
_refine_ls_weighting_details 'w=1/[\s^2^(Fo^2^)+(0.1316P)^2^+0.6522P] where P=(Fo^2^+2Fc^2^)/3'
_refine_ls_weighting_scheme calc
_refine_ls_wR_factor_gt 0.2147
_refine_ls_wR_factor_ref 0.2212
_reflns_Friedel_coverage 1.000
_reflns_Friedel_fraction_full 0.963
_reflns_Friedel_fraction_max 0.963
_reflns_number_gt 2231
_reflns_number_total 2561
_reflns_threshold_expression 'I > 2\s(I)'
_cod_data_source_file cm0c01184_si_008.cif
_cod_data_source_block shelxl
_cod_original_cell_volume 422.69(16)
_cod_database_code 4003568
_shelx_shelxl_version_number 2018/3
_shelx_space_group_comment
;
The symmetry employed for this shelxl refinement is uniquely defined
by the following loop, which should always be used as a source of
symmetry information in preference to the above space-group names.
They are only intended as comments.
;
_shelx_estimated_absorpt_t_min 0.960
_shelx_estimated_absorpt_t_max 0.976

loop_
_space_group_symop_operation_xyz
'x, y, z'

loop_
_atom_site_label
_atom_site_type_symbol
_atom_site_fract_x
_atom_site_fract_y
_atom_site_fract_z
_atom_site_U_iso_or_equiv
_atom_site_adp_type
_atom_site_occupancy
_atom_site_site_symmetry_order
_atom_site_calc_flag
_atom_site_refinement_flags_posn
_atom_site_refinement_flags_adp
_atom_site_refinement_flags_occupancy
_atom_site_disorder_assembly
_atom_site_disorder_group
N1 N 0.8702(3) 1.1834(2) -0.3190(2) 0.0344(5) Uani 1 1 d . . . . .
N2 N 0.8953(3) 1.5032(2) -0.0052(2) 0.0372(5) Uani 1 1 d . . . . .
N3 N 0.5907(2) 0.7973(2) 0.7123(2) 0.0329(5) Uani 1 1 d . . . . .
N4 N 0.5728(2) 0.4830(2) 0.3898(2) 0.0290(4) Uani 1 1 d . . . . .
C1 C 0.8310(2) 1.1325(2) -0.1770(2) 0.0195(4) Uani 1 1 d . U . . .
C2 C 0.7793(2) 1.0623(2) 0.0114(2) 0.0196(4) Uani 1 1 d . . . . .
C3 C 0.7224(2) 0.8806(2) 0.0807(2) 0.0208(4) Uani 1 1 d . U . . .
H3A H 0.718240 0.805220 0.006364 0.025 Uiso 1 1 calc R U . . .
C4 C 0.6723(2) 0.8153(2) 0.2636(2) 0.0227(5) Uani 1 1 d . . . . .
C5 C 0.6856(2) 0.9282(2) 0.37164(19) 0.0192(4) Uani 1 1 d . . . . .
C6 C 0.7426(2) 1.1009(2) 0.3027(2) 0.0245(4) Uani 1 1 d . . . . .
H6A H 0.751388 1.174335 0.378361 0.029 Uiso 1 1 calc R U . . .
C7 C 0.7874(2) 1.1703(2) 0.12550(19) 0.0173(4) Uani 1 1 d . U . . .
C8 C 0.8445(3) 1.3487(2) 0.0572(2) 0.0244(5) Uani 1 1 d . . . . .
C9 C 0.6343(3) 0.8555(2) 0.5577(2) 0.0275(5) Uani 1 1 d . . . . .
C10 C 0.6131(2) 0.6236(2) 0.3399(2) 0.0219(4) Uani 1 1 d . . . . .
S1 S 0.22207(13) 0.83934(11) 0.01521(11) 0.0293(2) Uani 0.5 1 d D . P A 1
C11 C 0.2826(2) 1.05000(18) 0.00391(18) 0.0284(9) Uani 0.5 1 d DG U P A 1
C12 C 0.3467(3) 1.1699(2) -0.1562(2) 0.0292(9) Uani 0.5 1 d G U P A 1
H12A H 0.355170 1.133774 -0.260812 0.035 Uiso 0.5 1 calc R U P A 1
C13 C 0.3985(4) 1.3427(2) -0.1631(3) 0.0226(8) Uani 0.5 1 d G U P A 1
H13A H 0.442309 1.424701 -0.272482 0.027 Uiso 0.5 1 calc R U P A 1
C14 C 0.3861(4) 1.3956(2) -0.0100(4) 0.0322(10) Uani 0.5 1 d G U P A 1
H14A H 0.421479 1.513748 -0.014695 0.039 Uiso 0.5 1 calc R U P A 1
C15 C 0.3220(4) 1.2757(3) 0.1501(3) 0.0275(9) Uani 0.5 1 d G U P A 1
H15A H 0.313508 1.311868 0.254763 0.033 Uiso 0.5 1 calc R U P A 1
C16 C 0.2702(3) 1.1029(2) 0.15704(19) 0.0148(7) Uani 0.5 1 d DG U P A 1
C17 C 0.1989(2) 0.94479(18) 0.30053(18) 0.0253(9) Uani 0.5 1 d DG U P A 1
C18 C 0.1629(3) 0.9392(2) 0.47661(19) 0.0243(8) Uani 0.5 1 d G U P A 1
H18A H 0.185350 1.042124 0.513023 0.029 Uiso 0.5 1 calc R U P A 1
C19 C 0.0940(4) 0.7831(3) 0.5994(2) 0.0260(8) Uani 0.5 1 d G U P A 1
H19A H 0.069454 0.779272 0.719762 0.031 Uiso 0.5 1 calc R U P A 1
C20 C 0.0612(4) 0.6325(3) 0.5461(3) 0.0309(9) Uani 0.5 1 d G U P A 1
H20A H 0.014123 0.525800 0.630074 0.037 Uiso 0.5 1 calc R U P A 1
C21 C 0.0972(4) 0.6381(2) 0.3701(3) 0.0306(9) Uani 0.5 1 d G U P A 1
H21A H 0.074687 0.535180 0.333645 0.037 Uiso 0.5 1 calc R U P A 1
C22 C 0.1660(3) 0.7942(2) 0.2472(2) 0.0162(7) Uani 0.5 1 d DG U P A 1
S1' S 0.23806(13) 1.13921(12) 0.37928(11) 0.0304(2) Uani 0.5 1 d D . P B 2
C11' C 0.29074(19) 1.18144(18) 0.15935(17) 0.0268(9) Uani 0.5 1 d DG U P B 2
C12' C 0.3570(3) 1.3449(2) 0.0480(2) 0.0244(8) Uani 0.5 1 d G U P B 2
H12B H 0.376398 1.441731 0.094605 0.029 Uiso 0.5 1 calc R U P B 2
C13' C 0.3949(3) 1.3667(3) -0.1314(2) 0.0116(3) Uani 0.5 1 d G U P B 2
H13B H 0.440148 1.478404 -0.207450 0.014 Uiso 0.5 1 calc R U P B 2
C14' C 0.3665(4) 1.2250(3) -0.19950(18) 0.0226(8) Uani 0.5 1 d G U P B 2
H14B H 0.392362 1.239899 -0.322134 0.027 Uiso 0.5 1 calc R U P B 2
C15' C 0.3002(4) 1.0615(3) -0.0882(2) 0.0326(10) Uani 0.5 1 d G U P B 2
H15B H 0.280827 0.964719 -0.134764 0.039 Uiso 0.5 1 calc R U P B 2
C16' C 0.2624(3) 1.0398(2) 0.0912(2) 0.0166(7) Uani 0.5 1 d DG U P B 2
C17' C 0.1911(2) 0.88561(18) 0.23718(18) 0.0237(8) Uani 0.5 1 d DG U P B 2
C18' C 0.1746(3) 0.9150(2) 0.4021(2) 0.0174(7) Uani 0.5 1 d DG U P B 2
C19' C 0.1107(4) 0.7786(3) 0.55044(19) 0.0227(8) Uani 0.5 1 d G U P B 2
H19B H 0.099330 0.798663 0.663164 0.027 Uiso 0.5 1 calc R U P B 2
C20' C 0.0633(4) 0.6127(3) 0.5339(3) 0.0450(11) Uani 0.5 1 d G U P B 2
H20B H 0.019663 0.519378 0.635237 0.054 Uiso 0.5 1 calc R U P B 2
C21' C 0.0799(4) 0.5832(2) 0.3689(3) 0.0159(7) Uani 0.5 1 d G U P B 2
H21B H 0.047574 0.469844 0.357593 0.019 Uiso 0.5 1 calc R U P B 2
C22' C 0.1438(3) 0.7197(2) 0.2206(2) 0.0217(8) Uani 0.5 1 d G U P B 2
H22A H 0.155152 0.699596 0.107873 0.026 Uiso 0.5 1 calc R U P B 2

loop_
_atom_site_aniso_label
_atom_site_aniso_U_11
_atom_site_aniso_U_22
_atom_site_aniso_U_33
_atom_site_aniso_U_23
_atom_site_aniso_U_13
_atom_site_aniso_U_12
N1 0.0564(10) 0.0248(7) 0.0146(6) 0.0033(6) 0.0113(7) -0.0127(7)
N2 0.0475(10) 0.0209(7) 0.0410(9) -0.0073(6) 0.0047(8) -0.0066(7)
N3 0.0360(8) 0.0430(8) 0.0237(6) -0.0154(5) -0.0053(6) 0.0017(7)
N4 0.0383(8) 0.0257(7) 0.0210(7) -0.0038(5) -0.0002(6) -0.0052(7)
C1 0.0233(8) 0.0187(7) 0.0113(6) 0.0029(5) 0.0026(6) -0.0045(6)
C2 0.0211(8) 0.0132(6) 0.0186(7) 0.0042(6) 0.0006(6) -0.0044(6)
C3 0.0262(8) 0.0250(7) 0.0059(6) 0.0021(5) 0.0067(6) -0.0068(7)
C4 0.0183(8) 0.0147(6) 0.0359(8) -0.0077(6) -0.0071(7) 0.0011(6)
C5 0.0169(7) 0.0342(7) 0.0095(6) -0.0114(5) -0.0012(6) 0.0082(6)
C6 0.0267(8) 0.0216(6) 0.0333(7) -0.0185(5) -0.0124(6) 0.0096(6)
C7 0.0245(8) 0.0162(6) 0.0067(6) 0.0026(5) 0.0033(6) -0.0011(6)
C8 0.0368(10) 0.0222(7) 0.0091(7) 0.0020(6) 0.0041(7) -0.0044(7)
C9 0.0359(9) 0.0224(7) 0.0278(8) -0.0127(6) -0.0043(7) 0.0000(7)
C10 0.0224(8) 0.0205(7) 0.0243(7) -0.0089(5) -0.0031(6) 0.0021(6)
S1 0.0353(5) 0.0234(3) 0.0312(4) -0.0121(3) 0.0037(4) -0.0083(3)
C11 0.0289(15) 0.0315(14) 0.0276(13) -0.0120(10) -0.0071(12) 0.0011(12)
C12 0.0336(16) 0.0281(14) 0.0224(14) -0.0015(11) -0.0027(12) -0.0056(13)
C13 0.0245(14) 0.0197(13) 0.0184(13) 0.0022(10) 0.0008(12) 0.0003(12)
C14 0.0294(15) 0.0231(14) 0.0390(16) -0.0015(12) -0.0013(13) 0.0004(12)
C15 0.0294(15) 0.0232(13) 0.0296(14) -0.0069(11) -0.0024(12) -0.0002(12)
C16 0.0164(13) 0.0158(11) 0.0138(11) -0.0072(8) 0.0012(10) -0.0024(10)
C17 0.0235(14) 0.0277(14) 0.0254(14) -0.0082(10) -0.0047(12) 0.0030(12)
C18 0.0261(14) 0.0286(13) 0.0192(12) -0.0079(10) -0.0051(11) 0.0022(12)
C19 0.0308(15) 0.0278(13) 0.0177(12) -0.0049(10) 0.0013(12) -0.0008(12)
C20 0.0331(16) 0.0294(15) 0.0248(14) -0.0001(12) 0.0004(13) -0.0004(13)
C21 0.0325(16) 0.0202(13) 0.0368(15) -0.0050(11) -0.0005(13) -0.0037(12)
C22 0.0169(13) 0.0143(11) 0.0193(12) -0.0079(8) 0.0002(10) -0.0022(10)
S1' 0.0284(4) 0.0407(4) 0.0269(4) -0.0181(3) 0.0016(3) -0.0003(4)
C11' 0.0265(14) 0.0247(14) 0.0264(14) -0.0023(11) -0.0047(12) -0.0027(12)
C12' 0.0244(14) 0.0234(13) 0.0212(13) -0.0011(10) 0.0021(12) 0.0023(12)
C13' 0.0112(5) 0.0110(5) 0.0119(5) -0.0024(4) -0.0005(4) -0.0003(4)
C14' 0.0192(13) 0.0292(14) 0.0161(12) -0.0006(10) -0.0054(11) -0.0020(12)
C15' 0.0278(15) 0.0361(15) 0.0312(15) -0.0058(12) 0.0003(13) -0.0059(13)
C16' 0.0149(12) 0.0212(12) 0.0121(12) -0.0018(9) -0.0015(10) -0.0028(10)
C17' 0.0218(14) 0.0235(13) 0.0242(13) -0.0032(10) -0.0072(11) 0.0020(12)
C18' 0.0150(13) 0.0254(13) 0.0111(11) -0.0055(9) 0.0035(10) 0.0040(11)
C19' 0.0224(14) 0.0263(13) 0.0150(12) 0.0000(10) 0.0018(11) -0.0004(12)
C20' 0.0457(18) 0.0403(17) 0.0457(18) -0.0070(13) -0.0050(15) -0.0007(15)
C21' 0.0158(12) 0.0142(11) 0.0176(11) -0.0044(9) -0.0010(10) -0.0037(10)
C22' 0.0171(13) 0.0237(13) 0.0241(13) -0.0062(10) -0.0021(11) -0.0015(11)

loop_
_atom_type_symbol
_atom_type_description
_atom_type_scat_dispersion_real
_atom_type_scat_dispersion_imag
_atom_type_scat_source
C C 0.0033 0.0016 'International Tables Vol C Tables 4.2.6.8 and 6.1.1.4'
H H 0.0000 0.0000 'International Tables Vol C Tables 4.2.6.8 and 6.1.1.4'
N N 0.0061 0.0033 'International Tables Vol C Tables 4.2.6.8 and 6.1.1.4'
S S 0.1246 0.1234 'International Tables Vol C Tables 4.2.6.8 and 6.1.1.4'

loop_
_geom_angle_atom_site_label_1
_geom_angle_atom_site_label_2
_geom_angle_atom_site_label_3
_geom_angle
_geom_angle_site_symmetry_1
_geom_angle_site_symmetry_3
_geom_angle_publ_flag
N1 C1 C2 179.2(2) . . ?
C7 C2 C3 119.79(14) . . ?
C7 C2 C1 121.42(14) . . ?
C3 C2 C1 118.78(17) . . ?
C4 C3 C2 117.91(17) . . ?
C4 C3 H3A 121.0 . . ?
C2 C3 H3A 121.0 . . ?
C5 C4 C3 119.88(14) . . ?
C5 C4 C10 121.23(15) . . ?
C3 C4 C10 118.84(17) . . ?
C6 C5 C4 121.15(14) . . ?
C6 C5 C9 120.87(17) . . ?
C4 C5 C9 117.98(15) . . ?
C5 C6 C7 120.65(17) . . ?
C5 C6 H6A 119.7 . . ?
C7 C6 H6A 119.7 . . ?
C6 C7 C8 119.70(17) . . ?
C6 C7 C2 120.59(14) . . ?
C8 C7 C2 119.71(14) . . ?
N2 C8 C7 178.7(2) . . ?
N3 C9 C5 179.1(2) . . ?
N4 C10 C4 177.3(2) . . ?
C11 S1 C22 89.50(9) . . ?
C12 C11 C16 120.0 . . ?
C12 C11 S1 120.63(8) . . ?
C16 C11 S1 119.36(8) . . ?
C11 C12 C13 120.0 . . ?
C11 C12 H12A 120.0 . . ?
C13 C12 H12A 120.0 . . ?
C14 C13 C12 120.0 . . ?
C14 C13 H13A 120.0 . . ?
C12 C13 H13A 120.0 . . ?
C13 C14 C15 120.0 . . ?
C13 C14 H14A 120.0 . . ?
C15 C14 H14A 120.0 . . ?
C14 C15 C16 120.0 . . ?
C14 C15 H15A 120.0 . . ?
C16 C15 H15A 120.0 . . ?
C15 C16 C11 120.0 . . ?
C15 C16 C17 134.16(11) . . ?
C11 C16 C17 105.84(11) . . ?
C18 C17 C22 120.0 . . ?
C18 C17 C16 125.23(11) . . ?
C22 C17 C16 114.77(11) . . ?
C19 C18 C17 120.0 . . ?
C19 C18 H18A 120.0 . . ?
C17 C18 H18A 120.0 . . ?
C20 C19 C18 120.0 . . ?
C20 C19 H19A 120.0 . . ?
C18 C19 H19A 120.0 . . ?
C21 C20 C19 120.0 . . ?
C21 C20 H20A 120.0 . . ?
C19 C20 H20A 120.0 . . ?
C22 C21 C20 120.0 . . ?
C22 C21 H21A 120.0 . . ?
C20 C21 H21A 120.0 . . ?
C21 C22 C17 120.0 . . ?
C21 C22 S1 129.47(9) . . ?
C17 C22 S1 110.53(9) . . ?
C11' S1' C18' 91.95(9) . . ?
C12' C11' C16' 120.0 . . ?
C12' C11' S1' 124.35(8) . . ?
C16' C11' S1' 115.65(8) . . ?
C11' C12' C13' 120.0 . . ?
C11' C12' H12B 120.0 . . ?
C13' C12' H12B 120.0 . . ?
C14' C13' C12' 120.0 . . ?
C14' C13' H13B 120.0 . . ?
C12' C13' H13B 120.0 . . ?
C13' C14' C15' 120.0 . . ?
C13' C14' H14B 120.0 . . ?
C15' C14' H14B 120.0 . . ?
C14' C15' C16' 120.0 . . ?
C14' C15' H15B 120.0 . . ?
C16' C15' H15B 120.0 . . ?
C15' C16' C11' 120.0 . . ?
C15' C16' C17' 131.74(11) . . ?
C11' C16' C17' 108.26(11) . . ?
C18' C17' C22' 120.0 . . ?
C18' C17' C16' 114.76(11) . . ?
C22' C17' C16' 125.24(11) . . ?
C19' C18' C17' 120.0 . . ?
C19' C18' S1' 130.64(9) . . ?
C17' C18' S1' 109.33(9) . . ?
C20' C19' C18' 120.0 . . ?
C20' C19' H19B 120.0 . . ?
C18' C19' H19B 120.0 . . ?
C19' C20' C21' 120.0 . . ?
C19' C20' H20B 120.0 . . ?
C21' C20' H20B 120.0 . . ?
C20' C21' C22' 120.0 . . ?
C20' C21' H21B 120.0 . . ?
C22' C21' H21B 120.0 . . ?
C21' C22' C17' 120.0 . . ?
C21' C22' H22A 120.0 . . ?
C17' C22' H22A 120.0 . . ?

loop_
_geom_bond_atom_site_label_1
_geom_bond_atom_site_label_2
_geom_bond_distance
_geom_bond_site_symmetry_2
_geom_bond_publ_flag
N1 C1 1.096(2) . ?
N2 C8 1.213(2) . ?
N3 C9 1.196(2) . ?
N4 C10 1.088(2) . ?
C1 C2 1.455(2) . ?
C2 C7 1.411(3) . ?
C2 C3 1.418(2) . ?
C3 C4 1.411(2) . ?
C3 H3A 0.9500 . ?
C4 C5 1.407(3) . ?
C4 C10 1.496(2) . ?
C5 C6 1.355(2) . ?
C5 C9 1.439(2) . ?
C6 C7 1.366(2) . ?
C6 H6A 0.9500 . ?
C7 C8 1.395(2) . ?
S1 C11 1.6834(18) . ?
S1 C22 1.786(2) . ?
C11 C12 1.3900 . ?
C11 C16 1.3900 . ?
C12 C13 1.3900 . ?
C12 H12A 0.9500 . ?
C13 C14 1.3900 . ?
C13 H13A 0.9500 . ?
C14 C15 1.3900 . ?
C14 H14A 0.9500 . ?
C15 C16 1.3900 . ?
C15 H15A 0.9500 . ?
C16 C17 1.481(2) . ?
C17 C18 1.3900 . ?
C17 C22 1.3900 . ?
C18 C19 1.3900 . ?
C18 H18A 0.9500 . ?
C19 C20 1.3900 . ?
C19 H19A 0.9500 . ?
C20 C21 1.3900 . ?
C20 H20A 0.9500 . ?
C21 C22 1.3900 . ?
C21 H21A 0.9500 . ?
S1' C11' 1.6930(16) . ?
S1' C18' 1.770(2) . ?
C11' C12' 1.3900 . ?
C11' C16' 1.3900 . ?
C12' C13' 1.3900 . ?
C12' H12B 0.9500 . ?
C13' C14' 1.3900 . ?
C13' H13B 0.9500 . ?
C14' C15' 1.3900 . ?
C14' H14B 0.9500 . ?
C15' C16' 1.3900 . ?
C15' H15B 0.9500 . ?
C16' C17' 1.472(2) . ?
C17' C18' 1.3900 . ?
C17' C22' 1.3900 . ?
C18' C19' 1.3900 . ?
C19' C20' 1.3900 . ?
C19' H19B 0.9500 . ?
C20' C21' 1.3900 . ?
C20' H20B 0.9500 . ?
C21' C22' 1.3900 . ?
C21' H21B 0.9500 . ?
C22' H22A 0.9500 . ?

loop_
_geom_torsion_atom_site_label_1
_geom_torsion_atom_site_label_2
_geom_torsion_atom_site_label_3
_geom_torsion_atom_site_label_4
_geom_torsion
_geom_torsion_site_symmetry_1
_geom_torsion_site_symmetry_2
_geom_torsion_site_symmetry_3
_geom_torsion_site_symmetry_4
_geom_torsion_publ_flag
C7 C2 C3 C4 1.2(2) . . . . ?
C1 C2 C3 C4 -179.80(15) . . . . ?
C2 C3 C4 C5 -2.1(2) . . . . ?
C2 C3 C4 C10 -179.58(15) . . . . ?
C3 C4 C5 C6 1.3(2) . . . . ?
C10 C4 C5 C6 178.76(16) . . . . ?
C3 C4 C5 C9 -179.53(16) . . . . ?
C10 C4 C5 C9 -2.1(2) . . . . ?
C4 C5 C6 C7 0.5(3) . . . . ?
C9 C5 C6 C7 -178.65(16) . . . . ?
C5 C6 C7 C8 179.56(16) . . . . ?
C5 C6 C7 C2 -1.4(3) . . . . ?
C3 C2 C7 C6 0.6(2) . . . . ?
C1 C2 C7 C6 -178.44(16) . . . . ?
C3 C2 C7 C8 179.60(16) . . . . ?
C1 C2 C7 C8 0.6(2) . . . . ?
C22 S1 C11 C12 179.72(11) . . . . ?
C22 S1 C11 C16 0.55(12) . . . . ?
C16 C11 C12 C13 0.0 . . . . ?
S1 C11 C12 C13 -179.17(9) . . . . ?
C11 C12 C13 C14 0.0 . . . . ?
C12 C13 C14 C15 0.0 . . . . ?
C13 C14 C15 C16 0.0 . . . . ?
C14 C15 C16 C11 0.0 . . . . ?
C14 C15 C16 C17 179.65(19) . . . . ?
C12 C11 C16 C15 0.0 . . . . ?
S1 C11 C16 C15 179.18(9) . . . . ?
C12 C11 C16 C17 -179.74(14) . . . . ?
S1 C11 C16 C17 -0.57(14) . . . . ?
C15 C16 C17 C18 1.22(19) . . . . ?
C11 C16 C17 C18 -179.09(9) . . . . ?
C15 C16 C17 C22 -179.43(11) . . . . ?
C11 C16 C17 C22 0.26(15) . . . . ?
C22 C17 C18 C19 0.0 . . . . ?
C16 C17 C18 C19 179.32(15) . . . . ?
C17 C18 C19 C20 0.0 . . . . ?
C18 C19 C20 C21 0.0 . . . . ?
C19 C20 C21 C22 0.0 . . . . ?
C20 C21 C22 C17 0.0 . . . . ?
C20 C21 C22 S1 -179.38(14) . . . . ?
C18 C17 C22 C21 0.0 . . . . ?
C16 C17 C22 C21 -179.39(13) . . . . ?
C18 C17 C22 S1 179.49(11) . . . . ?
C16 C17 C22 S1 0.10(14) . . . . ?
C11 S1 C22 C21 179.09(9) . . . . ?
C11 S1 C22 C17 -0.34(11) . . . . ?
C18' S1' C11' C12' -179.29(11) . . . . ?
C18' S1' C11' C16' 1.20(11) . . . . ?
C16' C11' C12' C13' 0.0 . . . . ?
S1' C11' C12' C13' -179.49(9) . . . . ?
C11' C12' C13' C14' 0.0 . . . . ?
C12' C13' C14' C15' 0.0 . . . . ?
C13' C14' C15' C16' 0.0 . . . . ?
C14' C15' C16' C11' 0.0 . . . . ?
C14' C15' C16' C17' 179.47(18) . . . . ?
C12' C11' C16' C15' 0.0 . . . . ?
S1' C11' C16' C15' 179.53(8) . . . . ?
C12' C11' C16' C17' -179.58(14) . . . . ?
S1' C11' C16' C17' -0.05(14) . . . . ?
C15' C16' C17' C18' 178.90(9) . . . . ?
C11' C16' C17' C18' -1.59(15) . . . . ?
C15' C16' C17' C22' -0.37(18) . . . . ?
C11' C16' C17' C22' 179.14(10) . . . . ?
C22' C17' C18' C19' 0.0 . . . . ?
C16' C17' C18' C19' -179.31(13) . . . . ?
C22' C17' C18' S1' -178.27(11) . . . . ?
C16' C17' C18' S1' 2.42(14) . . . . ?
C11' S1' C18' C19' 179.95(9) . . . . ?
C11' S1' C18' C17' -2.03(10) . . . . ?
C17' C18' C19' C20' 0.0 . . . . ?
S1' C18' C19' C20' 177.85(14) . . . . ?
C18' C19' C20' C21' 0.0 . . . . ?
C19' C20' C21' C22' 0.0 . . . . ?
C20' C21' C22' C17' 0.0 . . . . ?
C18' C17' C22' C21' 0.0 . . . . ?
C16' C17' C22' C21' 179.24(14) . . . . ?
